data_4020680
loop_
_publ_author_name
'Paramashivappa Rangappa'
'Henry J. Shine'
'John N. Marx'
'Teyeb Ould-Ely'
'Anna T. Kelly'
'Kenton H. Whitmire'

_publ_section_title
;
 Adducts of Thianthrene- and Phenoxathiin Cation Radical
 Tetrafluoroborates to 1-Alkynes. Structures and Formation of
 1-(5-Thianthreniumyl)- and 1-(10-Phenoxathiiniumyl)alkynes on
 Alumina Leading to \a-Ketoylides and \a-Ketols
;
_journal_name_full 'Journal of Organic Chemistry'
_journal_page_first 9764
_journal_page_last 9770
_journal_paper_doi 10.1021/jo051317q
_journal_volume 70
_journal_year 2005
_chemical_formula_sum 'C32 H30 B2 F8 S4'
_chemical_formula_weight 716.42
_space_group_IT_number 14
_symmetry_cell_setting monoclinic
_symmetry_space_group_name_Hall '-P 2yn'
_symmetry_space_group_name_H-M 'P 1 21/n 1'
_cell_angle_alpha 90.00
_cell_angle_beta 94.117(2)
_cell_angle_gamma 90.00
_cell_formula_units_Z 4
_cell_length_a 10.1624(11)
_cell_length_b 15.3277(16)
_cell_length_c 21.681(2)
_cell_measurement_temperature 298(2)
_cell_volume 3368.4(6)
_diffrn_ambient_temperature 298(2)
_exptl_crystal_density_diffrn 1.413
_cod_depositor_comments
;
The following automatic conversions were performed:
'_symmetry_cell_setting' value 'Monoclinic' changed to 'monoclinic'
according to '/home/saulius/struct/CIF-dictionaries/cif_core.dic'
dictionary named 'cif_core.dic' version 2.4.1 from 2010-06-29.

Automatic conversion script
Id: cif_fix_enum 1527 2010-12-29 10:47:43Z saulius 
;
_cod_original_sg_symbol_H-M 'P 21/n'
_cod_database_code 4020680

loop_
_symmetry_equiv_pos_as_xyz
'x, y, z'
'-x+1/2, y+1/2, -z+1/2'
'-x, -y, -z'
'x-1/2, -y-1/2, z-1/2'

loop_
_atom_site_label
_atom_site_type_symbol
_atom_site_fract_x
_atom_site_fract_y
_atom_site_fract_z
_atom_site_U_iso_or_equiv
_atom_site_adp_type
_atom_site_occupancy
_atom_site_symmetry_multiplicity
_atom_site_calc_flag
_atom_site_refinement_flags
_atom_site_disorder_assembly
_atom_site_disorder_group
S3 S 0.19439(13) 0.19505(9) 0.14080(6) 0.0411(4) Uani 1 1 d . . .
S1 S 0.06250(14) 0.04177(9) 0.29325(6) 0.0436(4) Uani 1 1 d . . .
S2 S -0.10857(17) 0.21883(11) 0.29100(8) 0.0609(5) Uani 1 1 d . . .
S4 S -0.10171(18) 0.17133(14) 0.06980(9) 0.0765(6) Uani 1 1 d . . .
C31 C 0.1496(5) 0.1205(4) 0.2478(2) 0.0439(13) Uani 1 1 d . . .
C6 C -0.0314(6) 0.1767(4) 0.3592(3) 0.0490(14) Uani 1 1 d . . .
C2 C 0.0961(6) 0.0646(4) 0.4169(3) 0.0572(16) Uani 1 1 d . . .
H2A H 0.1395 0.0112 0.4178 0.069 Uiso 1 1 calc R . .
C32 C 0.1200(5) 0.1188(3) 0.1885(2) 0.0422(13) Uani 1 1 d . . .
H32A H 0.0604 0.0779 0.1713 0.051 Uiso 1 1 calc R . .
C24 C 0.0721(5) 0.2768(4) 0.1406(2) 0.0422(13) Uani 1 1 d . . .
C7 C -0.1681(6) 0.1245(4) 0.2552(2) 0.0536(16) Uani 1 1 d . . .
C12 C -0.0970(5) 0.0451(4) 0.2558(2) 0.0448(14) Uani 1 1 d . . .
C23 C 0.1024(6) 0.3505(4) 0.1760(3) 0.0539(15) Uani 1 1 d . . .
H23A H 0.1870 0.3588 0.1943 0.065 Uiso 1 1 calc R . .
C14 C 0.2823(7) 0.1256(4) 0.0377(3) 0.0629(18) Uani 1 1 d . . .
H14A H 0.3656 0.1342 0.0574 0.075 Uiso 1 1 calc R . .
C19 C -0.0520(6) 0.2643(4) 0.1126(3) 0.0512(15) Uani 1 1 d . . .
C1 C 0.0404(5) 0.0991(4) 0.3615(2) 0.0430(13) Uani 1 1 d . . .
C13 C 0.1693(6) 0.1503(4) 0.0654(2) 0.0492(15) Uani 1 1 d . . .
C5 C -0.0387(8) 0.2231(5) 0.4142(3) 0.077(2) Uani 1 1 d . . .
H5A H -0.0844 0.2756 0.4144 0.093 Uiso 1 1 calc R . .
C11 C -0.1475(7) -0.0294(4) 0.2275(3) 0.0660(19) Uani 1 1 d . . .
H11A H -0.0999 -0.0813 0.2297 0.079 Uiso 1 1 calc R . .
C18 C 0.0435(7) 0.1423(4) 0.0370(3) 0.0608(17) Uani 1 1 d . . .
C8 C -0.2905(7) 0.1258(6) 0.2211(3) 0.076(2) Uani 1 1 d . . .
H8A H -0.3402 0.1768 0.2181 0.092 Uiso 1 1 calc R . .
C30 C 0.2468(6) 0.1851(4) 0.2840(3) 0.0657(18) Uani 1 1 d . . .
H30A H 0.2793 0.2270 0.2553 0.079 Uiso 1 1 calc R . .
H30B H 0.1993 0.2170 0.3141 0.079 Uiso 1 1 calc R . .
C20 C -0.1482(6) 0.3272(6) 0.1204(3) 0.074(2) Uani 1 1 d . . .
H20A H -0.2324 0.3203 0.1013 0.089 Uiso 1 1 calc R . .
C3 C 0.0850(8) 0.1118(5) 0.4703(3) 0.078(2) Uani 1 1 d . . .
H3A H 0.1203 0.0900 0.5079 0.093 Uiso 1 1 calc R . .
C29 C 0.3586(7) 0.1398(6) 0.3159(4) 0.087(2) Uani 1 1 d . . .
H29A H 0.4094 0.1102 0.2860 0.105 Uiso 1 1 calc R . .
H29B H 0.3270 0.0966 0.3440 0.105 Uiso 1 1 calc R . .
C16 C 0.1443(14) 0.0768(5) -0.0482(4) 0.104(3) Uani 1 1 d . . .
H16A H 0.1361 0.0501 -0.0868 0.125 Uiso 1 1 calc R . .
C21 C -0.1192(8) 0.3985(5) 0.1559(4) 0.077(2) Uani 1 1 d . . .
H21A H -0.1847 0.4395 0.1616 0.093 Uiso 1 1 calc R . .
C9 C -0.3366(8) 0.0509(8) 0.1920(3) 0.094(3) Uani 1 1 d . . .
H9A H -0.4168 0.0530 0.1686 0.113 Uiso 1 1 calc R . .
C22 C 0.0046(8) 0.4110(4) 0.1833(3) 0.0685(19) Uani 1 1 d . . .
H22A H 0.0229 0.4606 0.2070 0.082 Uiso 1 1 calc R . .
C15 C 0.2671(11) 0.0881(5) -0.0196(4) 0.090(3) Uani 1 1 d . . .
H15A H 0.3409 0.0701 -0.0392 0.108 Uiso 1 1 calc R . .
C10 C -0.2701(9) -0.0255(7) 0.1959(3) 0.089(3) Uani 1 1 d . . .
H10A H -0.3071 -0.0754 0.1774 0.107 Uiso 1 1 calc R . .
C4 C 0.0220(9) 0.1907(6) 0.4680(3) 0.091(3) Uani 1 1 d . . .
H4A H 0.0203 0.2235 0.5041 0.110 Uiso 1 1 calc R . .
C17 C 0.0325(10) 0.1036(5) -0.0217(3) 0.086(3) Uani 1 1 d . . .
H17A H -0.0499 0.0962 -0.0426 0.104 Uiso 1 1 calc R . .
C28 C 0.4459(7) 0.2071(5) 0.3522(4) 0.090(3) Uani 1 1 d . . .
H28A H 0.3916 0.2396 0.3792 0.108 Uiso 1 1 calc R . .
H28B H 0.4798 0.2481 0.3232 0.108 Uiso 1 1 calc R . .
C25 C 0.6533(14) 0.0878(8) 0.4829(6) 0.181(6) Uani 1 1 d . . .
H25A H 0.6196 0.0596 0.5180 0.271 Uiso 1 1 calc R . .
H25B H 0.7119 0.1341 0.4967 0.271 Uiso 1 1 calc R . .
H25C H 0.7005 0.0462 0.4598 0.271 Uiso 1 1 calc R . .
C27 C 0.5637(13) 0.1668(8) 0.3919(5) 0.146(5) Uani 1 1 d . . .
H27A H 0.6086 0.1273 0.3655 0.175 Uiso 1 1 calc R . .
H27B H 0.6249 0.2138 0.4030 0.175 Uiso 1 1 calc R . .
C26 C 0.5426(15) 0.1242(10) 0.4430(6) 0.191(7) Uani 1 1 d . . .
H26A H 0.4839 0.0761 0.4314 0.230 Uiso 1 1 calc R . .
H26B H 0.4944 0.1632 0.4685 0.230 Uiso 1 1 calc R . .
B1 B 0.4810(6) 0.3241(4) 0.1401(3) 0.0472(16) Uani 1 1 d D . .
F11 F 0.4573(4) 0.3113(3) 0.20030(16) 0.0944(14) Uani 1 1 d D . .
F12 F 0.5367(4) 0.2507(2) 0.11703(17) 0.0774(11) Uani 1 1 d D . .
F13 F 0.3641(3) 0.3403(3) 0.10641(18) 0.0818(12) Uani 1 1 d D . .
F14 F 0.5631(3) 0.3943(2) 0.13389(17) 0.0667(10) Uani 1 1 d D . .
B2 B 0.3078(8) -0.0641(5) 0.1516(4) 0.103(4) Uani 1 1 d D . .
F21 F 0.2434(12) -0.0783(7) 0.0964(5) 0.226(7) Uani 0.765(11) 1 d PD A 1
F22 F 0.2202(10) -0.0781(5) 0.1978(5) 0.176(6) Uani 0.765(11) 1 d PD A 1
F23 F 0.4055(8) -0.1237(4) 0.1623(3) 0.122(3) Uani 0.765(11) 1 d PD A 1
F24 F 0.3530(6) 0.0178(3) 0.1564(3) 0.078(2) Uani 0.765(11) 1 d PD A 1
F21A F 0.1831(14) -0.0490(15) 0.1284(11) 0.116(13) Uani 0.235(11) 1 d PD A 2
F22A F 0.392(2) -0.0584(15) 0.1037(10) 0.194(19) Uani 0.235(11) 1 d PD A 2
F23A F 0.321(3) -0.1443(12) 0.1765(15) 0.43(6) Uani 0.235(11) 1 d PD A 2
F24A F 0.345(2) -0.0019(18) 0.1939(13) 0.36(5) Uani 0.235(11) 1 d PD A 2

loop_
_atom_site_aniso_label
_atom_site_aniso_U_11
_atom_site_aniso_U_22
_atom_site_aniso_U_33
_atom_site_aniso_U_23
_atom_site_aniso_U_13
_atom_site_aniso_U_12
S3 0.0399(8) 0.0457(8) 0.0380(7) -0.0011(6) 0.0054(6) -0.0024(6)
S1 0.0571(9) 0.0431(8) 0.0301(7) 0.0022(6) 0.0005(6) 0.0077(7)
S2 0.0716(11) 0.0544(10) 0.0575(10) 0.0070(8) 0.0109(8) 0.0181(8)
S4 0.0599(11) 0.0953(15) 0.0721(12) -0.0018(10) -0.0116(9) -0.0249(10)
C31 0.039(3) 0.055(4) 0.037(3) -0.002(3) 0.005(2) 0.004(3)
C6 0.058(4) 0.048(4) 0.043(3) -0.003(3) 0.019(3) 0.003(3)
C2 0.072(4) 0.063(4) 0.036(3) 0.009(3) -0.005(3) -0.006(3)
C32 0.050(3) 0.042(3) 0.035(3) -0.002(2) -0.001(2) -0.005(3)
C24 0.041(3) 0.044(3) 0.043(3) 0.004(3) 0.009(2) -0.002(2)
C7 0.041(3) 0.082(5) 0.038(3) 0.017(3) 0.005(3) -0.004(3)
C12 0.045(3) 0.059(4) 0.030(3) 0.007(3) -0.002(2) -0.007(3)
C23 0.056(4) 0.051(4) 0.057(4) 0.002(3) 0.017(3) -0.002(3)
C14 0.084(5) 0.045(4) 0.063(4) 0.001(3) 0.030(4) -0.004(3)
C19 0.043(4) 0.061(4) 0.050(3) 0.011(3) 0.006(3) -0.002(3)
C1 0.053(3) 0.049(3) 0.028(3) -0.001(2) 0.008(2) -0.007(3)
C13 0.071(4) 0.040(3) 0.038(3) 0.000(3) 0.012(3) -0.011(3)
C5 0.114(6) 0.064(5) 0.056(4) -0.013(4) 0.025(4) 0.006(4)
C11 0.099(5) 0.063(4) 0.035(3) 0.004(3) 0.000(3) -0.032(4)
C18 0.087(5) 0.054(4) 0.041(3) 0.005(3) -0.003(3) -0.023(3)
C8 0.046(4) 0.122(7) 0.061(4) 0.026(5) 0.003(3) 0.002(4)
C30 0.060(4) 0.077(5) 0.061(4) 0.011(4) 0.011(3) 0.000(4)
C20 0.041(4) 0.108(6) 0.073(5) 0.015(5) 0.009(3) 0.012(4)
C3 0.118(6) 0.078(5) 0.036(4) 0.001(4) -0.005(4) -0.018(5)
C29 0.070(5) 0.107(6) 0.085(5) 0.004(5) 0.002(4) 0.003(5)
C16 0.198(11) 0.067(5) 0.051(5) -0.018(4) 0.034(6) -0.035(7)
C21 0.065(5) 0.079(5) 0.089(6) 0.018(5) 0.023(4) 0.022(4)
C9 0.053(5) 0.175(10) 0.052(5) 0.033(6) -0.005(4) -0.036(6)
C22 0.081(5) 0.050(4) 0.077(5) 0.003(3) 0.029(4) 0.003(4)
C15 0.154(9) 0.059(5) 0.064(5) -0.009(4) 0.055(6) -0.018(5)
C10 0.101(7) 0.117(7) 0.047(4) 0.010(5) -0.008(4) -0.065(6)
C4 0.151(8) 0.086(6) 0.039(4) -0.019(4) 0.017(4) -0.027(6)
C17 0.143(8) 0.075(5) 0.040(4) 0.002(4) -0.005(5) -0.043(5)
C28 0.072(5) 0.093(6) 0.099(6) -0.017(5) -0.034(5) -0.013(4)
C25 0.211(14) 0.168(11) 0.147(10) 0.022(9) -0.104(10) -0.018(10)
C27 0.195(13) 0.145(10) 0.092(8) 0.007(7) -0.031(8) 0.003(9)
C26 0.230(16) 0.208(15) 0.129(11) 0.015(11) -0.035(11) 0.089(13)
B1 0.046(4) 0.044(4) 0.051(4) 0.002(3) 0.004(3) -0.008(3)
F11 0.113(3) 0.123(4) 0.048(2) 0.002(2) 0.016(2) -0.036(3)
F12 0.092(3) 0.062(2) 0.077(3) -0.013(2) -0.001(2) 0.009(2)
F13 0.048(2) 0.099(3) 0.097(3) 0.028(2) -0.005(2) -0.007(2)
F14 0.055(2) 0.062(2) 0.085(3) -0.0006(19) 0.0152(19) -0.0108(18)
B2 0.116(10) 0.113(11) 0.078(8) 0.014(7) -0.007(7) 0.000(8)
F21 0.273(16) 0.219(16) 0.164(11) 0.009(9) -0.140(11) -0.107(12)
F22 0.216(11) 0.094(6) 0.232(13) 0.038(7) 0.112(10) 0.018(6)
F23 0.141(7) 0.077(5) 0.149(7) -0.003(4) 0.013(5) 0.042(5)
F24 0.060(4) 0.057(4) 0.118(5) -0.002(3) 0.015(3) -0.006(3)
F21A 0.120(19) 0.095(16) 0.12(2) -0.075(18) -0.066(17) 0.021(14)
F22A 0.30(5) 0.077(18) 0.19(3) 0.013(19) -0.09(3) 0.04(2)
F23A 0.19(4) 0.11(3) 1.0(2) 0.12(6) 0.18(7) 0.07(3)
F24A 0.23(5) 0.31(6) 0.49(9) -0.34(7) -0.22(6) 0.16(5)

loop_
_geom_bond_atom_site_label_1
_geom_bond_atom_site_label_2
_geom_bond_distance
_geom_bond_site_symmetry_2
_geom_bond_publ_flag
S3 C24 1.765(6) . ?
S3 C32 1.766(5) . ?
S3 C13 1.774(6) . ?
S1 C1 1.749(5) . ?
S1 C12 1.761(5) . ?
S1 C31 1.826(6) . ?
S2 C7 1.730(7) . ?
S2 C6 1.747(6) . ?
S4 C18 1.742(7) . ?
S4 C19 1.754(6) . ?
C31 C32 1.301(7) . ?
C31 C30 1.569(8) . ?
C6 C1 1.396(8) . ?
C6 C5 1.393(8) . ?
C2 C3 1.375(9) . ?
C2 C1 1.394(7) . ?
C24 C19 1.374(8) . ?
C24 C23 1.386(8) . ?
C7 C8 1.402(9) . ?
C7 C12 1.414(8) . ?
C12 C11 1.378(8) . ?
C23 C22 1.377(8) . ?
C14 C15 1.368(9) . ?
C14 C13 1.387(8) . ?
C19 C20 1.391(9) . ?
C13 C18 1.384(8) . ?
C5 C4 1.373(10) . ?
C11 C10 1.379(10) . ?
C18 C17 1.402(9) . ?
C8 C9 1.375(12) . ?
C30 C29 1.462(9) . ?
C20 C21 1.357(10) . ?
C3 C4 1.368(11) . ?
C29 C28 1.539(10) . ?
C16 C15 1.363(13) . ?
C16 C17 1.372(12) . ?
C21 C22 1.366(10) . ?
C9 C10 1.352(12) . ?
C28 C27 1.551(13) . ?
C25 C26 1.478(14) . ?
C27 C26 1.318(15) . ?
B1 F11 1.358(6) . ?
B1 F12 1.370(6) . ?
B1 F13 1.372(6) . ?
B1 F14 1.374(6) . ?
B2 F21 1.339(8) . ?
B2 F24 1.339(8) . ?
B2 F23A 1.345(9) . ?
B2 F21A 1.349(9) . ?
B2 F23 1.357(8) . ?
B2 F24A 1.359(9) . ?
B2 F22A 1.391(9) . ?
B2 F22 1.405(8) . ?
